data_4300997
loop_
_publ_author_name
'Anna Bellusci'
'Giovanna Barberio'
'Alessandra Crispini'
'Mauro Ghedini'
'Massimo La Deda'
'Daniela Pucci'

_publ_section_title
;

Synthesis and Luminescent Properties of Novel Lanthanide(III) \b-Diketone

Complexes with Nitrogen p,p'-Disubstituted Aromatic Ligands

;
_journal_name_full 'Inorganic Chemistry'
_journal_page_first 1818
_journal_page_last 1825
_journal_paper_doi 10.1021/ic048951r
_journal_volume 44
_journal_year 2005
_chemical_formula_moiety 'C33 H37 Eu N2 O10'
_chemical_formula_sum 'C33 H37 Eu N2 O10'
_chemical_formula_weight 773.61
_chemical_name_systematic
; 

[tris(acetylacetonate)(diethyl 

1,10-phenantroline-4,7-dicarboxylate)europium(III)]

;
_space_group_IT_number 15
_symmetry_cell_setting monoclinic
_symmetry_space_group_name_Hall '-C 2yc'
_symmetry_space_group_name_H-M 'C 1 2/c 1'
_atom_sites_solution_hydrogens geom
_atom_sites_solution_primary patterson
_atom_sites_solution_secondary difmap
_audit_creation_method SHELXL-97
_cell_angle_alpha 90.00
_cell_angle_beta 110.89(3)
_cell_angle_gamma 90.00
_cell_formula_units_Z 8
_cell_length_a 15.303(3)
_cell_length_b 28.546(6)
_cell_length_c 16.856(3)
_cell_measurement_reflns_used 20
_cell_measurement_temperature 293(2)
_cell_measurement_theta_max 14.7
_cell_measurement_theta_min 7.40
_cell_volume 6879(3)
_computing_structure_refinement 'SHELXL-97 (Sheldrick, 1997)'
_computing_structure_solution 'SHELXS-97 (Sheldrick, 1990)'
_diffrn_ambient_temperature 293(2)
_diffrn_measured_fraction_theta_full 0.999
_diffrn_measured_fraction_theta_max 0.999
_diffrn_measurement_device_type 'R3m/V Siemens'
_diffrn_measurement_method 'omega scan'
_diffrn_radiation_monochromator graphite
_diffrn_radiation_source 'fine-focus sealed tube'
_diffrn_radiation_type MoK\a
_diffrn_radiation_wavelength 0.71073
_diffrn_reflns_av_R_equivalents 0.0512
_diffrn_reflns_av_sigmaI/netI 0.1278
_diffrn_reflns_limit_h_max 18
_diffrn_reflns_limit_h_min 0
_diffrn_reflns_limit_k_max 35
_diffrn_reflns_limit_k_min 0
_diffrn_reflns_limit_l_max 19
_diffrn_reflns_limit_l_min -20
_diffrn_reflns_number 7067
_diffrn_reflns_theta_full 26.06
_diffrn_reflns_theta_max 26.06
_diffrn_reflns_theta_min 1.59
_diffrn_standards_interval_count 48
_diffrn_standards_number 2
_exptl_absorpt_coefficient_mu 1.880
_exptl_absorpt_correction_T_max 0.559
_exptl_absorpt_correction_T_min 0.311
_exptl_absorpt_correction_type empirical
_exptl_absorpt_process_details 'psi scan'
_exptl_crystal_colour colourless
_exptl_crystal_density_diffrn 1.494
_exptl_crystal_density_method 'not measured'
_exptl_crystal_description plat
_exptl_crystal_F_000 3136
_exptl_crystal_size_max 0.41
_exptl_crystal_size_mid 0.12
_exptl_crystal_size_min 0.08
_refine_diff_density_max 2.483
_refine_diff_density_min -1.269
_refine_diff_density_rms 0.187
_refine_ls_extinction_coef 0.00037(5)
_refine_ls_extinction_expression Fc^*^=kFc[1+0.001xFc^2^\l^3^/sin(2\q)]^-1/4^
_refine_ls_extinction_method SHELXL
_refine_ls_goodness_of_fit_ref 0.936
_refine_ls_hydrogen_treatment mixed
_refine_ls_matrix_type full
_refine_ls_number_parameters 416
_refine_ls_number_reflns 6805
_refine_ls_number_restraints 0
_refine_ls_restrained_S_all 0.936
_refine_ls_R_factor_all 0.1268
_refine_ls_R_factor_gt 0.0668
_refine_ls_shift/su_max 0.067
_refine_ls_shift/su_mean 0.003
_refine_ls_structure_factor_coef Fsqd
_refine_ls_weighting_details 'calc w=1/[\s^2^(Fo^2^)+(0.0715P)^2^+0.0000P] where P=(Fo^2^+2Fc^2^)/3'
_refine_ls_weighting_scheme calc
_refine_ls_wR_factor_gt 0.1330
_refine_ls_wR_factor_ref 0.1576
_reflns_number_gt 3739
_reflns_number_total 6805
_reflns_threshold_expression >2sigma(I)
_cod_data_source_file ic048951rsi20040802_121850_1.cif
_cod_data_source_block 1
_cod_original_cell_volume 6879(2)
_cod_original_sg_symbol_H-M 'C 2/c'
_cod_database_code 4300997

loop_
_symmetry_equiv_pos_as_xyz
'x, y, z'
'-x, y, -z+1/2'
'x+1/2, y+1/2, z'
'-x+1/2, y+1/2, -z+1/2'
'-x, -y, -z'
'x, -y, z-1/2'
'-x+1/2, -y+1/2, -z'
'x+1/2, -y+1/2, z-1/2'

loop_
_atom_site_label
_atom_site_type_symbol
_atom_site_fract_x
_atom_site_fract_y
_atom_site_fract_z
_atom_site_U_iso_or_equiv
_atom_site_adp_type
_atom_site_occupancy
_atom_site_symmetry_multiplicity
_atom_site_calc_flag
_atom_site_refinement_flags
_atom_site_disorder_assembly
_atom_site_disorder_group
Eu Eu 0.06950(3) 0.351356(17) 0.00143(3) 0.03808(17) Uani 1 1 d . . .
O1 O 0.1114(4) 0.4109(2) 0.1055(4) 0.0481(17) Uani 1 1 d . . .
O2 O 0.0999(5) 0.4200(2) -0.0640(4) 0.0516(18) Uani 1 1 d . . .
O3 O 0.0890(5) 0.3177(3) -0.1189(4) 0.0590(19) Uani 1 1 d . . .
O4 O 0.2306(4) 0.3387(2) 0.0364(4) 0.058(2) Uani 1 1 d . . .
O5 O 0.1029(5) 0.3061(3) 0.1254(4) 0.0576(19) Uani 1 1 d . . .
O6 O -0.0347(5) 0.2875(2) -0.0314(4) 0.0512(17) Uani 1 1 d . . .
O7 O -0.4225(6) 0.3903(4) -0.3289(5) 0.108(4) Uani 1 1 d . . .
O8 O -0.3325(5) 0.4314(3) -0.3809(4) 0.073(2) Uani 1 1 d . . .
O9 O -0.3840(6) 0.4077(5) 0.0886(5) 0.130(5) Uani 1 1 d . . .
O10 O -0.2942(7) 0.3726(4) 0.2000(6) 0.130(5) Uani 1 1 d . . .
N1 N -0.0895(5) 0.3798(3) -0.1156(5) 0.0428(19) Uani 1 1 d . . .
N2 N -0.0774(5) 0.3717(3) 0.0468(5) 0.0431(19) Uani 1 1 d . . .
C1 C -0.0929(7) 0.3845(4) -0.1939(6) 0.048(3) Uani 1 1 d . . .
H1A H -0.0375 0.3819 -0.2045 0.058 Uiso 1 1 calc R . .
C2 C -0.1771(7) 0.3934(3) -0.2634(6) 0.050(3) Uani 1 1 d . . .
H2A H -0.1765 0.3963 -0.3182 0.060 Uiso 1 1 calc R . .
C3 C -0.2588(7) 0.3977(3) -0.2487(6) 0.045(2) Uani 1 1 d . . .
C4 C -0.2575(6) 0.3925(3) -0.1651(5) 0.040(2) Uani 1 1 d . . .
C5 C -0.1710(6) 0.3843(3) -0.1004(6) 0.037(2) Uani 1 1 d . . .
C6 C -0.1629(6) 0.3806(3) -0.0137(6) 0.036(2) Uani 1 1 d . . .
C7 C -0.2463(6) 0.3862(3) 0.0079(6) 0.040(2) Uani 1 1 d . . .
C8 C -0.3322(6) 0.3938(4) -0.0595(6) 0.052(3) Uani 1 1 d . . .
H8A H -0.3864 0.3966 -0.0470 0.063 Uiso 1 1 calc R . .
C9 C -0.3385(6) 0.3970(4) -0.1408(6) 0.058(3) Uani 1 1 d . . .
H9A H -0.3966 0.4023 -0.1827 0.070 Uiso 1 1 calc R . .
C10 C -0.0706(7) 0.3689(3) 0.1259(6) 0.048(3) Uani 1 1 d . . .
H10A H -0.0119 0.3632 0.1667 0.058 Uiso 1 1 calc R . .
C11 C -0.1469(7) 0.3739(3) 0.1530(6) 0.049(3) Uani 1 1 d . . .
H11A H -0.1384 0.3709 0.2102 0.059 Uiso 1 1 calc R . .
C12 C -0.2341(6) 0.3832(3) 0.0945(6) 0.044(2) Uani 1 1 d . . .
C13 C -0.3472(8) 0.4064(5) -0.3231(6) 0.062(3) Uani 1 1 d . . .
C14 C -0.4140(8) 0.4402(6) -0.4584(7) 0.097(5) Uani 1 1 d . . .
H14A H -0.4431 0.4108 -0.4829 0.117 Uiso 1 1 calc R . .
H14B H -0.4599 0.4591 -0.4453 0.117 Uiso 1 1 calc R . .
C15 C -0.3807(11) 0.4649(6) -0.5178(9) 0.130(7) Uani 1 1 d . . .
H15A H -0.4324 0.4710 -0.5694 0.195 Uiso 1 1 calc R . .
H15B H -0.3352 0.4460 -0.5300 0.195 Uiso 1 1 calc R . .
H15C H -0.3526 0.4940 -0.4931 0.195 Uiso 1 1 calc R . .
C16 C -0.3136(7) 0.3901(4) 0.1256(7) 0.056(3) Uani 1 1 d . . .
C17 C -0.3687(13) 0.3724(7) 0.2370(12) 0.145(8) Uani 1 1 d . . .
H17A H -0.4292 0.3672 0.1930 0.174 Uiso 1 1 calc R . .
H17B H -0.3576 0.3476 0.2789 0.174 Uiso 1 1 calc R . .
C18 C -0.3667(11) 0.4176(8) 0.2766(12) 0.177(11) Uani 1 1 d . . .
H18A H -0.4145 0.4187 0.3011 0.266 Uiso 1 1 calc R . .
H18B H -0.3777 0.4418 0.2346 0.266 Uiso 1 1 calc R . .
H18C H -0.3067 0.4222 0.3203 0.266 Uiso 1 1 calc R . .
C19 C 0.1242(7) 0.4544(4) 0.1048(7) 0.056(3) Uani 1 1 d . . .
C21 C 0.1154(8) 0.4619(4) -0.0441(7) 0.057(3) Uani 1 1 d . . .
C20 C 0.1281(10) 0.4791(4) 0.0355(8) 0.078(4) Uani 1 1 d . . .
H20A H 0.0830 0.5043 0.0265 0.094 Uiso 1 1 calc R . .
H20B H 0.1892 0.4940 0.0548 0.094 Uiso 1 1 calc R . .
C22 C 0.1218(10) 0.4944(4) -0.1107(8) 0.092(4) Uani 1 1 d . . .
H22A H 0.1113 0.4773 -0.1624 0.137 Uiso 1 1 calc R . .
H22B H 0.1829 0.5083 -0.0923 0.137 Uiso 1 1 calc R . .
H22C H 0.0754 0.5185 -0.1205 0.137 Uiso 1 1 calc R . .
C23 C 0.1389(10) 0.4784(4) 0.1887(8) 0.095(5) Uani 1 1 d . . .
H23A H 0.1338 0.4558 0.2290 0.143 Uiso 1 1 calc R . .
H23B H 0.0923 0.5023 0.1807 0.143 Uiso 1 1 calc R . .
H23C H 0.2000 0.4924 0.2097 0.143 Uiso 1 1 calc R . .
C24 C 0.1547(9) 0.2982(4) -0.1351(7) 0.061(3) Uani 1 1 d . . .
C25 C 0.2474(9) 0.2992(4) -0.0789(8) 0.072(4) Uani 1 1 d . . .
H25A H 0.2677 0.2668 -0.0720 0.086 Uiso 1 1 calc R . .
H25B H 0.2823 0.3144 -0.1097 0.086 Uiso 1 1 calc R . .
C26 C 0.2811(7) 0.3183(4) 0.0019(7) 0.055(3) Uani 1 1 d . . .
C27 C 0.1307(10) 0.2727(5) -0.2184(8) 0.096(5) Uani 1 1 d . . .
H27A H 0.0646 0.2750 -0.2493 0.144 Uiso 1 1 calc R . .
H27B H 0.1481 0.2404 -0.2079 0.144 Uiso 1 1 calc R . .
H27C H 0.1640 0.2866 -0.2511 0.144 Uiso 1 1 calc R . .
C28 C 0.3851(8) 0.3170(5) 0.0522(8) 0.081(4) Uani 1 1 d . . .
H28A H 0.3974 0.3312 0.1066 0.121 Uiso 1 1 calc R . .
H28B H 0.4178 0.3338 0.0220 0.121 Uiso 1 1 calc R . .
H28C H 0.4060 0.2850 0.0598 0.121 Uiso 1 1 calc R . .
C29 C 0.0723(8) 0.2694(4) 0.1471(7) 0.053(3) Uani 1 1 d . . .
C30 C -0.0065(9) 0.2442(4) 0.0930(8) 0.067(3) Uani 1 1 d . . .
H30A H 0.0133 0.2119 0.0939 0.081 Uiso 1 1 calc R . .
H30B H -0.0526 0.2448 0.1203 0.081 Uiso 1 1 calc R . .
C31 C -0.0543(8) 0.2555(4) 0.0077(8) 0.059(3) Uani 1 1 d . . .
C32 C 0.1207(9) 0.2518(4) 0.2350(7) 0.083(4) Uani 1 1 d . . .
H32A H 0.1723 0.2720 0.2641 0.125 Uiso 1 1 calc R . .
H32B H 0.1434 0.2207 0.2329 0.125 Uiso 1 1 calc R . .
H32C H 0.0776 0.2514 0.2648 0.125 Uiso 1 1 calc R . .
C33 C -0.1401(10) 0.2270(5) -0.0412(9) 0.114(6) Uani 1 1 d . . .
H33A H -0.1659 0.2382 -0.0986 0.171 Uiso 1 1 calc R . .
H33B H -0.1859 0.2300 -0.0146 0.171 Uiso 1 1 calc R . .
H33C H -0.1230 0.1947 -0.0414 0.171 Uiso 1 1 calc R . .

loop_
_atom_site_aniso_label
_atom_site_aniso_U_11
_atom_site_aniso_U_22
_atom_site_aniso_U_33
_atom_site_aniso_U_23
_atom_site_aniso_U_13
_atom_site_aniso_U_12
Eu 0.0293(2) 0.0477(3) 0.0385(3) -0.0034(3) 0.01361(18) -0.0018(3)
O1 0.046(4) 0.059(5) 0.040(4) -0.010(3) 0.016(3) -0.005(3)
O2 0.054(4) 0.062(5) 0.040(4) 0.007(3) 0.018(3) -0.007(4)
O3 0.047(4) 0.080(5) 0.054(5) -0.012(4) 0.024(4) 0.009(4)
O4 0.032(4) 0.083(6) 0.065(5) -0.009(4) 0.022(3) 0.003(3)
O5 0.049(4) 0.070(5) 0.050(4) 0.012(4) 0.013(4) 0.000(4)
O6 0.052(4) 0.053(4) 0.048(4) -0.003(3) 0.016(3) -0.011(3)
O7 0.050(6) 0.203(11) 0.057(6) 0.005(6) 0.002(4) -0.022(6)
O8 0.038(4) 0.125(7) 0.043(4) 0.022(5) 0.001(4) 0.009(4)
O9 0.062(6) 0.285(15) 0.049(5) 0.010(7) 0.026(5) 0.064(8)
O10 0.088(7) 0.255(14) 0.074(7) 0.038(8) 0.064(6) 0.042(8)
N1 0.038(5) 0.060(5) 0.034(5) 0.007(4) 0.017(4) 0.009(4)
N2 0.039(5) 0.053(5) 0.040(5) -0.006(4) 0.017(4) 0.007(4)
C1 0.036(6) 0.074(7) 0.041(6) 0.002(5) 0.022(5) 0.006(5)
C2 0.058(7) 0.060(7) 0.035(6) 0.001(5) 0.021(5) 0.001(5)
C3 0.041(6) 0.056(6) 0.036(5) 0.000(4) 0.012(4) -0.001(5)
C4 0.037(5) 0.049(6) 0.030(5) 0.001(4) 0.008(4) 0.000(4)
C5 0.029(5) 0.045(5) 0.042(6) -0.008(4) 0.017(4) -0.005(4)
C6 0.025(5) 0.039(5) 0.042(6) -0.004(4) 0.010(4) -0.004(4)
C7 0.033(5) 0.054(6) 0.036(5) 0.001(4) 0.016(4) -0.005(4)
C8 0.018(5) 0.105(9) 0.034(6) 0.007(5) 0.009(4) 0.004(5)
C9 0.023(5) 0.102(9) 0.051(7) -0.002(6) 0.017(5) 0.003(5)
C10 0.030(5) 0.075(7) 0.043(6) 0.002(5) 0.018(5) 0.012(5)
C11 0.046(6) 0.066(7) 0.038(6) 0.005(5) 0.017(5) 0.004(5)
C12 0.035(5) 0.054(6) 0.047(6) 0.004(5) 0.016(5) -0.008(4)
C13 0.044(7) 0.106(10) 0.027(6) 0.003(6) 0.002(5) 0.009(6)
C14 0.050(8) 0.176(15) 0.055(8) 0.038(9) 0.004(6) 0.037(9)
C15 0.104(13) 0.194(19) 0.073(11) 0.048(11) 0.007(9) 0.013(12)
C16 0.039(6) 0.098(9) 0.034(6) -0.014(6) 0.014(5) 0.001(6)
C17 0.125(15) 0.23(2) 0.130(16) 0.045(15) 0.107(14) 0.038(15)
C18 0.068(12) 0.32(3) 0.148(18) -0.12(2) 0.049(11) -0.057(15)
C19 0.055(7) 0.053(7) 0.060(7) -0.015(6) 0.021(6) 0.000(5)
C21 0.061(7) 0.038(6) 0.072(8) 0.005(6) 0.023(6) -0.004(5)
C20 0.095(10) 0.065(8) 0.081(10) -0.019(7) 0.039(8) -0.015(7)
C22 0.122(13) 0.064(8) 0.081(10) 0.027(7) 0.028(9) 0.000(8)
C23 0.148(14) 0.076(9) 0.077(9) -0.032(7) 0.059(9) -0.014(9)
C24 0.076(9) 0.057(7) 0.062(8) -0.001(6) 0.039(7) 0.010(6)
C25 0.076(9) 0.079(9) 0.078(9) 0.009(7) 0.048(8) 0.030(7)
C26 0.037(6) 0.065(7) 0.068(8) 0.002(6) 0.023(6) 0.010(5)
C27 0.096(11) 0.111(11) 0.078(10) -0.029(9) 0.028(8) 0.021(9)
C28 0.049(7) 0.118(11) 0.075(9) 0.002(8) 0.023(6) 0.014(7)
C29 0.053(7) 0.064(7) 0.053(7) 0.015(6) 0.030(6) 0.028(6)
C30 0.082(9) 0.060(7) 0.083(9) -0.005(7) 0.057(8) 0.004(7)
C31 0.060(8) 0.065(7) 0.062(8) -0.016(6) 0.034(6) -0.012(6)
C32 0.079(9) 0.105(10) 0.078(9) 0.027(8) 0.042(7) 0.029(8)
C33 0.129(14) 0.123(13) 0.098(11) -0.046(10) 0.051(10) -0.091(11)

loop_
_atom_type_symbol
_atom_type_description
_atom_type_scat_dispersion_real
_atom_type_scat_dispersion_imag
_atom_type_scat_source
C C 0.0033 0.0016 'International Tables Vol C Tables 4.2.6.8 and 6.1.1.4'
H H 0.0000 0.0000 'International Tables Vol C Tables 4.2.6.8 and 6.1.1.4'
N N 0.0061 0.0033 'International Tables Vol C Tables 4.2.6.8 and 6.1.1.4'
O O 0.0106 0.0060 'International Tables Vol C Tables 4.2.6.8 and 6.1.1.4'
Eu Eu -0.1578 3.6682 'International Tables Vol C Tables 4.2.6.8 and 6.1.1.4'

loop_
_geom_angle_atom_site_label_1
_geom_angle_atom_site_label_2
_geom_angle_atom_site_label_3
_geom_angle
_geom_angle_site_symmetry_1
_geom_angle_site_symmetry_3
_geom_angle_publ_flag
O4 Eu O5 79.4(2) . . ?
O4 Eu O6 120.1(2) . . ?
O5 Eu O6 72.4(2) . . ?
O4 Eu O3 73.1(2) . . ?
O5 Eu O3 119.1(3) . . ?
O6 Eu O3 76.4(2) . . ?
O4 Eu O1 86.6(2) . . ?
O5 Eu O1 79.7(2) . . ?
O6 Eu O1 135.6(2) . . ?
O3 Eu O1 148.0(2) . . ?
O4 Eu O2 83.2(2) . . ?
O5 Eu O2 148.1(2) . . ?
O6 Eu O2 139.3(2) . . ?
O3 Eu O2 80.3(2) . . ?
O1 Eu O2 72.8(2) . . ?
O4 Eu N1 146.7(2) . . ?
O5 Eu N1 132.8(2) . . ?
O6 Eu N1 72.4(2) . . ?
O3 Eu N1 81.3(2) . . ?
O1 Eu N1 105.4(2) . . ?
O2 Eu N1 71.5(2) . . ?
O4 Eu N2 150.7(2) . . ?
O5 Eu N2 78.7(2) . . ?
O6 Eu N2 70.6(2) . . ?
O3 Eu N2 135.2(2) . . ?
O1 Eu N2 70.5(2) . . ?
O2 Eu N2 106.1(2) . . ?
N1 Eu N2 60.4(2) . . ?
C19 O1 Eu 134.9(7) . . ?
C21 O2 Eu 136.0(7) . . ?
C24 O3 Eu 136.2(7) . . ?
C26 O4 Eu 135.7(7) . . ?
C29 O5 Eu 137.1(7) . . ?
C31 O6 Eu 136.6(7) . . ?
C13 O8 C14 116.3(9) . . ?
C16 O10 C17 117.9(11) . . ?
C1 N1 C5 118.0(8) . . ?
C1 N1 Eu 118.5(6) . . ?
C5 N1 Eu 123.1(6) . . ?
C10 N2 C6 118.8(8) . . ?
C10 N2 Eu 120.6(6) . . ?
C6 N2 Eu 120.3(6) . . ?
N1 C1 C2 123.2(9) . . ?
C3 C2 C1 119.1(9) . . ?
C2 C3 C4 119.0(9) . . ?
C2 C3 C13 118.3(9) . . ?
C4 C3 C13 122.7(9) . . ?
C5 C4 C3 117.9(8) . . ?
C5 C4 C9 117.5(8) . . ?
C3 C4 C9 124.5(9) . . ?
N1 C5 C4 122.8(8) . . ?
N1 C5 C6 115.7(8) . . ?
C4 C5 C6 121.5(8) . . ?
N2 C6 C5 119.3(8) . . ?
N2 C6 C7 121.7(8) . . ?
C5 C6 C7 119.0(8) . . ?
C12 C7 C8 125.7(8) . . ?
C12 C7 C6 116.7(8) . . ?
C8 C7 C6 117.6(8) . . ?
C9 C8 C7 122.6(8) . . ?
C8 C9 C4 121.8(9) . . ?
N2 C10 C11 123.6(9) . . ?
C12 C11 C10 119.6(9) . . ?
C11 C12 C7 119.5(9) . . ?
C11 C12 C16 118.4(9) . . ?
C7 C12 C16 122.1(9) . . ?
O7 C13 O8 124.4(10) . . ?
O7 C13 C3 123.5(11) . . ?
O8 C13 C3 112.0(10) . . ?
C15 C14 O8 107.4(11) . . ?
O9 C16 O10 123.1(11) . . ?
O9 C16 C12 126.0(11) . . ?
O10 C16 C12 110.9(10) . . ?
C18 C17 O10 107.3(16) . . ?
O1 C19 C20 124.4(10) . . ?
O1 C19 C23 114.2(10) . . ?
C20 C19 C23 121.3(11) . . ?
O2 C21 C20 123.6(10) . . ?
O2 C21 C22 117.0(11) . . ?
C20 C21 C22 119.3(10) . . ?
C21 C20 C19 127.4(11) . . ?
O3 C24 C25 122.6(10) . . ?
O3 C24 C27 117.8(11) . . ?
C25 C24 C27 119.6(10) . . ?
C26 C25 C24 127.4(10) . . ?
O4 C26 C25 124.0(10) . . ?
O4 C26 C28 116.6(10) . . ?
C25 C26 C28 119.3(10) . . ?
O5 C29 C30 123.6(10) . . ?
O5 C29 C32 117.8(11) . . ?
C30 C29 C32 118.5(11) . . ?
C31 C30 C29 123.9(10) . . ?
O6 C31 C30 125.8(10) . . ?
O6 C31 C33 116.1(11) . . ?
C30 C31 C33 118.1(11) . . ?

loop_
_geom_bond_atom_site_label_1
_geom_bond_atom_site_label_2
_geom_bond_distance
_geom_bond_site_symmetry_2
_geom_bond_publ_flag
Eu O4 2.349(6) . ?
Eu O5 2.354(7) . ?
Eu O6 2.354(7) . ?
Eu O3 2.358(7) . ?
Eu O1 2.362(6) . ?
Eu O2 2.376(6) . ?
Eu N1 2.655(7) . ?
Eu N2 2.683(7) . ?
O1 C19 1.257(11) . ?
O2 C21 1.241(11) . ?
O3 C24 1.261(12) . ?
O4 C26 1.264(11) . ?
O5 C29 1.255(12) . ?
O6 C31 1.224(12) . ?
O7 C13 1.212(13) . ?
O8 C13 1.292(13) . ?
O8 C14 1.471(12) . ?
O9 C16 1.150(12) . ?
O10 C16 1.283(13) . ?
O10 C17 1.482(15) . ?
N1 C1 1.309(11) . ?
N1 C5 1.365(11) . ?
N2 C10 1.302(11) . ?
N2 C6 1.365(11) . ?
C1 C2 1.422(13) . ?
C2 C3 1.365(13) . ?
C3 C4 1.409(12) . ?
C3 C13 1.502(13) . ?
C4 C5 1.403(12) . ?
C4 C9 1.442(12) . ?
C5 C6 1.425(12) . ?
C6 C7 1.455(11) . ?
C7 C12 1.407(12) . ?
C7 C8 1.414(12) . ?
C8 C9 1.343(12) . ?
C10 C11 1.406(12) . ?
C11 C12 1.372(13) . ?
C12 C16 1.500(13) . ?
C14 C15 1.457(18) . ?
C17 C18 1.45(2) . ?
C19 C20 1.384(15) . ?
C19 C23 1.516(14) . ?
C21 C20 1.377(15) . ?
C21 C22 1.485(14) . ?
C24 C25 1.397(16) . ?
C24 C27 1.506(15) . ?
C25 C26 1.384(15) . ?
C26 C28 1.513(14) . ?
C29 C30 1.420(15) . ?
C29 C32 1.487(14) . ?
C30 C31 1.398(15) . ?
C31 C33 1.515(15) . ?

loop_
_geom_torsion_atom_site_label_1
_geom_torsion_atom_site_label_2
_geom_torsion_atom_site_label_3
_geom_torsion_atom_site_label_4
_geom_torsion
_geom_torsion_site_symmetry_1
_geom_torsion_site_symmetry_2
_geom_torsion_site_symmetry_3
_geom_torsion_site_symmetry_4
_geom_torsion_publ_flag
O4 Eu O1 C19 93.5(9) . . . . ?
O5 Eu O1 C19 173.3(9) . . . . ?
O6 Eu O1 C19 -135.3(9) . . . . ?
O3 Eu O1 C19 43.5(11) . . . . ?
O2 Eu O1 C19 9.6(9) . . . . ?
N1 Eu O1 C19 -54.9(9) . . . . ?
N2 Eu O1 C19 -105.1(9) . . . . ?
O4 Eu O2 C21 -96.9(10) . . . . ?
O5 Eu O2 C21 -39.8(12) . . . . ?
O6 Eu O2 C21 133.5(10) . . . . ?
O3 Eu O2 C21 -170.9(10) . . . . ?
O1 Eu O2 C21 -8.4(10) . . . . ?
N1 Eu O2 C21 105.1(10) . . . . ?
N2 Eu O2 C21 54.7(10) . . . . ?
O4 Eu O3 C24 11.0(10) . . . . ?
O5 Eu O3 C24 -56.1(11) . . . . ?
O6 Eu O3 C24 -116.8(10) . . . . ?
O1 Eu O3 C24 64.0(12) . . . . ?
O2 Eu O3 C24 96.8(10) . . . . ?
N1 Eu O3 C24 169.3(10) . . . . ?
N2 Eu O3 C24 -160.1(9) . . . . ?
O5 Eu O4 C26 117.1(10) . . . . ?
O6 Eu O4 C26 54.8(10) . . . . ?
O3 Eu O4 C26 -7.9(10) . . . . ?
O1 Eu O4 C26 -162.8(10) . . . . ?
O2 Eu O4 C26 -89.7(10) . . . . ?
N1 Eu O4 C26 -49.5(12) . . . . ?
N2 Eu O4 C26 159.3(9) . . . . ?
O4 Eu O5 C29 -126.8(10) . . . . ?
O6 Eu O5 C29 -0.3(9) . . . . ?
O3 Eu O5 C29 -63.0(10) . . . . ?
O1 Eu O5 C29 144.7(10) . . . . ?
O2 Eu O5 C29 175.1(8) . . . . ?
N1 Eu O5 C29 43.2(11) . . . . ?
N2 Eu O5 C29 72.8(9) . . . . ?
O4 Eu O6 C31 72.6(10) . . . . ?
O5 Eu O6 C31 6.6(10) . . . . ?
O3 Eu O6 C31 133.6(10) . . . . ?
O1 Eu O6 C31 -47.1(11) . . . . ?
O2 Eu O6 C31 -169.7(9) . . . . ?
N1 Eu O6 C31 -141.4(10) . . . . ?
N2 Eu O6 C31 -77.3(10) . . . . ?
O4 Eu N1 C1 14.1(10) . . . . ?
O5 Eu N1 C1 -147.8(7) . . . . ?
O6 Eu N1 C1 -104.3(8) . . . . ?
O3 Eu N1 C1 -25.9(7) . . . . ?
O1 Eu N1 C1 122.1(7) . . . . ?
O2 Eu N1 C1 56.7(7) . . . . ?
N2 Eu N1 C1 178.4(8) . . . . ?
O4 Eu N1 C5 -173.9(6) . . . . ?
O5 Eu N1 C5 24.2(9) . . . . ?
O6 Eu N1 C5 67.6(7) . . . . ?
O3 Eu N1 C5 146.1(7) . . . . ?
O1 Eu N1 C5 -65.9(7) . . . . ?
O2 Eu N1 C5 -131.4(7) . . . . ?
N2 Eu N1 C5 -9.6(6) . . . . ?
O4 Eu N2 C10 -16.0(10) . . . . ?
O5 Eu N2 C10 26.4(7) . . . . ?
O6 Eu N2 C10 101.5(8) . . . . ?
O3 Eu N2 C10 146.5(7) . . . . ?
O1 Eu N2 C10 -56.5(7) . . . . ?
O2 Eu N2 C10 -121.2(7) . . . . ?
N1 Eu N2 C10 -178.2(8) . . . . ?
O4 Eu N2 C6 170.6(6) . . . . ?
O5 Eu N2 C6 -147.1(7) . . . . ?
O6 Eu N2 C6 -72.0(7) . . . . ?
O3 Eu N2 C6 -27.0(8) . . . . ?
O1 Eu N2 C6 130.0(7) . . . . ?
O2 Eu N2 C6 65.4(7) . . . . ?
N1 Eu N2 C6 8.3(6) . . . . ?
C5 N1 C1 C2 -1.0(15) . . . . ?
Eu N1 C1 C2 171.4(7) . . . . ?
N1 C1 C2 C3 0.6(16) . . . . ?
C1 C2 C3 C4 -0.9(15) . . . . ?
C1 C2 C3 C13 -179.1(10) . . . . ?
C2 C3 C4 C5 1.7(14) . . . . ?
C13 C3 C4 C5 179.8(10) . . . . ?
C2 C3 C4 C9 178.8(10) . . . . ?
C13 C3 C4 C9 -3.0(16) . . . . ?
C1 N1 C5 C4 1.9(14) . . . . ?
Eu N1 C5 C4 -170.1(7) . . . . ?
C1 N1 C5 C6 -177.8(9) . . . . ?
Eu N1 C5 C6 10.2(11) . . . . ?
C3 C4 C5 N1 -2.2(14) . . . . ?
C9 C4 C5 N1 -179.5(9) . . . . ?
C3 C4 C5 C6 177.4(9) . . . . ?
C9 C4 C5 C6 0.1(14) . . . . ?
C10 N2 C6 C5 179.2(9) . . . . ?
Eu N2 C6 C5 -7.2(11) . . . . ?
C10 N2 C6 C7 -1.0(13) . . . . ?
Eu N2 C6 C7 172.6(6) . . . . ?
N1 C5 C6 N2 -1.7(12) . . . . ?
C4 C5 C6 N2 178.6(8) . . . . ?
N1 C5 C6 C7 178.5(8) . . . . ?
C4 C5 C6 C7 -1.1(13) . . . . ?
N2 C6 C7 C12 1.6(13) . . . . ?
C5 C6 C7 C12 -178.6(8) . . . . ?
N2 C6 C7 C8 -177.9(9) . . . . ?
C5 C6 C7 C8 1.9(13) . . . . ?
C12 C7 C8 C9 178.8(11) . . . . ?
C6 C7 C8 C9 -1.7(16) . . . . ?
C7 C8 C9 C4 0.7(18) . . . . ?
C5 C4 C9 C8 0.2(16) . . . . ?
C3 C4 C9 C8 -177.0(11) . . . . ?
C6 N2 C10 C11 0.9(15) . . . . ?
Eu N2 C10 C11 -172.7(8) . . . . ?
N2 C10 C11 C12 -1.4(16) . . . . ?
C10 C11 C12 C7 2.0(15) . . . . ?
C10 C11 C12 C16 -177.9(9) . . . . ?
C8 C7 C12 C11 177.4(10) . . . . ?
C6 C7 C12 C11 -2.1(14) . . . . ?
C8 C7 C12 C16 -2.7(16) . . . . ?
C6 C7 C12 C16 177.8(9) . . . . ?
C14 O8 C13 O7 -0.2(19) . . . . ?
C14 O8 C13 C3 177.3(10) . . . . ?
C2 C3 C13 O7 144.4(13) . . . . ?
C4 C3 C13 O7 -33.8(18) . . . . ?
C2 C3 C13 O8 -33.2(15) . . . . ?
C4 C3 C13 O8 148.6(10) . . . . ?
C13 O8 C14 C15 -174.7(13) . . . . ?
C17 O10 C16 O9 4(2) . . . . ?
C17 O10 C16 C12 -174.4(13) . . . . ?
C11 C12 C16 O9 162.0(14) . . . . ?
C7 C12 C16 O9 -17.9(19) . . . . ?
C11 C12 C16 O10 -19.3(15) . . . . ?
C7 C12 C16 O10 160.8(11) . . . . ?
C16 O10 C17 C18 -85(2) . . . . ?
Eu O1 C19 C20 -9.6(17) . . . . ?
Eu O1 C19 C23 172.6(7) . . . . ?
Eu O2 C21 C20 6.9(18) . . . . ?
Eu O2 C21 C22 -174.1(8) . . . . ?
O2 C21 C20 C19 -2(2) . . . . ?
C22 C21 C20 C19 179.5(13) . . . . ?
O1 C19 C20 C21 3(2) . . . . ?
C23 C19 C20 C21 -179.4(13) . . . . ?
Eu O3 C24 C25 -11.6(18) . . . . ?
Eu O3 C24 C27 167.8(8) . . . . ?
O3 C24 C25 C26 4(2) . . . . ?
C27 C24 C25 C26 -175.7(12) . . . . ?
Eu O4 C26 C25 5.7(18) . . . . ?
Eu O4 C26 C28 -176.7(7) . . . . ?
C24 C25 C26 O4 -1(2) . . . . ?
C24 C25 C26 C28 -178.4(12) . . . . ?
Eu O5 C29 C30 -4.3(16) . . . . ?
Eu O5 C29 C32 176.7(7) . . . . ?
O5 C29 C30 C31 5.0(17) . . . . ?
C32 C29 C30 C31 -175.9(10) . . . . ?
Eu O6 C31 C30 -8.0(18) . . . . ?
Eu O6 C31 C33 169.9(8) . . . . ?
C29 C30 C31 O6 0.8(18) . . . . ?
C29 C30 C31 C33 -177.0(11) . . . . ?
